data_7211630
loop_
_publ_author_name
'Min, Tianyin'
'Zheng, Bo'
'Bai, Junfeng'
'Sun, Ran'
'Li, Yizhi'
'Zhang, Zhuxiu'

_publ_section_title
;
 Topology diversity and reversible crystal-to-amorphous transformation
 properties of 3D cobalt coordination polymers from a series of 1D rodlike
 dipyridyl-containing building blocks and a flexible tripodal acid with
 additional amide groups
;
_journal_issue 1
_journal_name_full CrystEngComm
_journal_page_first 70
_journal_paper_doi 10.1039/b911380k
_journal_volume 12
_journal_year 2010
_chemical_formula_moiety 'C60 H60 Co3 N12 O24, 10(H2 O)'
_chemical_formula_sum 'C60 H80 Co3 N12 O34'
_chemical_formula_weight 1690.15
_chemical_name_systematic
;
?
;
_space_group_IT_number 14
_symmetry_cell_setting monoclinic
_symmetry_space_group_name_Hall '-P 2ybc'
_symmetry_space_group_name_H-M 'P 1 21/c 1'
_atom_sites_solution_hydrogens geom
_atom_sites_solution_primary direct
_atom_sites_solution_secondary difmap
_audit_creation_method SHELXL-97
_cell_angle_alpha 90.00
_cell_angle_beta 102.802(2)
_cell_angle_gamma 90.00
_cell_formula_units_Z 2
_cell_length_a 11.5018(6)
_cell_length_b 22.2844(12)
_cell_length_c 14.1872(8)
_cell_measurement_reflns_used 4739
_cell_measurement_temperature 291(2)
_cell_measurement_theta_max 24.31
_cell_measurement_theta_min 2.12
_cell_volume 3545.9(3)
_computing_cell_refinement SMART
_computing_data_collection 'SMART (Bruker, 2000)'
_computing_data_reduction 'SAINT (Bruker, 2000)'
_computing_molecular_graphics SHELXTL
_computing_publication_material SHELXTL
_computing_structure_refinement SHELXTL
_computing_structure_solution 'SHELXTL (Bruker, 2000)'
_diffrn_ambient_temperature 291(2)
_diffrn_measured_fraction_theta_full 0.986
_diffrn_measured_fraction_theta_max 0.986
_diffrn_measurement_device_type 'Bruker Smart Aepex CCD'
_diffrn_measurement_method 'phi and omega scans'
_diffrn_radiation_monochromator graphite
_diffrn_radiation_source 'sealed tube'
_diffrn_radiation_type MoK\a
_diffrn_radiation_wavelength 0.71073
_diffrn_reflns_av_R_equivalents 0.0536
_diffrn_reflns_av_sigmaI/netI 0.0900
_diffrn_reflns_limit_h_max 13
_diffrn_reflns_limit_h_min -14
_diffrn_reflns_limit_k_max 24
_diffrn_reflns_limit_k_min -27
_diffrn_reflns_limit_l_max 17
_diffrn_reflns_limit_l_min -16
_diffrn_reflns_number 18960
_diffrn_reflns_theta_full 26.00
_diffrn_reflns_theta_max 26.00
_diffrn_reflns_theta_min 1.73
_exptl_absorpt_coefficient_mu 0.796
_exptl_absorpt_correction_T_max 0.83
_exptl_absorpt_correction_T_min 0.79
_exptl_absorpt_correction_type multi-scan
_exptl_absorpt_process_details 'SADABS; Bruker, 2000'
_exptl_crystal_colour pink
_exptl_crystal_density_diffrn 1.583
_exptl_crystal_density_method 'not measured'
_exptl_crystal_description block
_exptl_crystal_F_000 1754
_exptl_crystal_size_max 0.30
_exptl_crystal_size_mid 0.26
_exptl_crystal_size_min 0.24
_refine_diff_density_max 0.493
_refine_diff_density_min -0.537
_refine_diff_density_rms 0.081
_refine_ls_extinction_method none
_refine_ls_goodness_of_fit_ref 0.996
_refine_ls_hydrogen_treatment constr
_refine_ls_matrix_type full
_refine_ls_number_parameters 493
_refine_ls_number_reflns 6876
_refine_ls_number_restraints 0
_refine_ls_restrained_S_all 0.996
_refine_ls_R_factor_all 0.1011
_refine_ls_R_factor_gt 0.0648
_refine_ls_shift/su_max 0.000
_refine_ls_shift/su_mean 0.000
_refine_ls_structure_factor_coef Fsqd
_refine_ls_weighting_details 'calc w=1/[\s^2^(Fo^2^)+(0.07P)^2^+1.99P] where P=(Fo^2^+2Fc^2^)/3'
_refine_ls_weighting_scheme calc
_refine_ls_wR_factor_gt 0.1431
_refine_ls_wR_factor_ref 0.1517
_reflns_number_gt 4436
_reflns_number_total 6876
_reflns_threshold_expression >2sigma(I)
_cod_data_source_file b911380k.txt
_cod_data_source_block complex1
_cod_depositor_comments
;
The following automatic conversions were performed:

'_symmetry_cell_setting' value 'Monoclinic' changed to 'monoclinic'
according to /home/saulius/struct/CIF-dictionaries/cif_core.dic
dictionary named 'cif_core.dic' version 2.4.2 from 2011-04-26.

Automatic conversion script
Id: cif_fix_values 1891 2012-01-12 08:04:46Z andrius 
;
_cod_original_sg_symbol_H-M P2(1)/c
_cod_database_code 7211630

loop_
_symmetry_equiv_pos_as_xyz
'x, y, z'
'-x, y+1/2, -z+1/2'
'-x, -y, -z'
'x, -y-1/2, z-1/2'

loop_
_atom_site_label
_atom_site_type_symbol
_atom_site_fract_x
_atom_site_fract_y
_atom_site_fract_z
_atom_site_U_iso_or_equiv
_atom_site_adp_type
_atom_site_occupancy
_atom_site_symmetry_multiplicity
_atom_site_calc_flag
_atom_site_refinement_flags
C1 C 0.2340(4) 0.87094(19) 0.7416(3) 0.0324(10) Uani 1 1 d .
C2 C 0.1140(4) 0.88000(19) 0.7270(3) 0.0333(10) Uani 1 1 d .
H2 H 0.0835 0.9186 0.7155 0.040 Uiso 1 1 calc R
C3 C 0.0362(4) 0.83212(18) 0.7291(3) 0.0300(9) Uani 1 1 d .
C4 C 0.0819(4) 0.77448(19) 0.7426(3) 0.0338(10) Uani 1 1 d .
H4 H 0.0310 0.7424 0.7453 0.041 Uiso 1 1 calc R
C5 C 0.2035(4) 0.76418(19) 0.7522(3) 0.0316(9) Uani 1 1 d .
C6 C 0.2788(4) 0.81350(19) 0.7511(3) 0.0322(9) Uani 1 1 d .
H6 H 0.3600 0.8073 0.7568 0.039 Uiso 1 1 calc R
C7 C 0.3202(4) 0.92272(19) 0.7492(3) 0.0319(9) Uani 1 1 d .
C8 C 0.3470(4) 1.0304(2) 0.7834(3) 0.0359(10) Uani 1 1 d .
H8A H 0.3098 1.0577 0.7323 0.043 Uiso 1 1 calc R
H8B H 0.4267 1.0218 0.7751 0.043 Uiso 1 1 calc R
C9 C 0.3560(4) 1.0612(2) 0.8803(3) 0.0354(10) Uani 1 1 d .
C10 C -0.0906(4) 0.84927(18) 0.7248(3) 0.0303(9) Uani 1 1 d .
C11 C -0.2894(4) 0.8201(2) 0.7313(4) 0.0414(11) Uani 1 1 d .
H11A H -0.3105 0.8600 0.7059 0.050 Uiso 1 1 calc R
H11B H -0.2947 0.8197 0.7986 0.050 Uiso 1 1 calc R
C12 C -0.3780(4) 0.77433(18) 0.6745(3) 0.0303(9) Uani 1 1 d .
C13 C 0.2477(4) 0.7011(2) 0.7674(3) 0.0334(10) Uani 1 1 d .
C14 C 0.3982(4) 0.62716(19) 0.7556(3) 0.0318(9) Uani 1 1 d .
H14A H 0.4614 0.6244 0.7204 0.038 Uiso 1 1 calc R
H14B H 0.3357 0.5996 0.7253 0.038 Uiso 1 1 calc R
C15 C 0.4472(4) 0.60646(19) 0.8584(3) 0.0309(9) Uani 1 1 d .
C16 C 0.7468(4) 0.5494(2) 0.9785(3) 0.0349(10) Uani 1 1 d .
H16 H 0.7043 0.5852 0.9667 0.042 Uiso 1 1 calc R
C17 C 0.8667(4) 0.5512(2) 0.9806(3) 0.0357(10) Uani 1 1 d .
H17 H 0.9019 0.5875 0.9702 0.043 Uiso 1 1 calc R
C18 C 0.9359(4) 0.5002(2) 0.9979(3) 0.0356(10) Uani 1 1 d .
C19 C 0.8747(4) 0.44850(19) 1.0124(3) 0.0309(9) Uani 1 1 d .
H19 H 0.9156 0.4123 1.0245 0.037 Uiso 1 1 calc R
C20 C 0.7532(4) 0.45034(19) 1.0090(3) 0.0314(9) Uani 1 1 d .
H20 H 0.7155 0.4147 1.0190 0.038 Uiso 1 1 calc R
C21 C 0.6431(4) 1.2368(2) 0.9923(3) 0.0338(10) Uani 1 1 d .
H21 H 0.6007 1.2726 0.9886 0.041 Uiso 1 1 calc R
C22 C 0.7631(4) 1.2394(2) 0.9934(3) 0.0354(10) Uani 1 1 d .
H22 H 0.7987 1.2766 0.9908 0.043 Uiso 1 1 calc R
C23 C 0.8320(4) 1.1881(2) 0.9983(3) 0.0378(10) Uani 1 1 d .
C24 C 0.7709(4) 1.1341(2) 1.0044(3) 0.0347(10) Uani 1 1 d .
H24 H 0.8115 1.0978 1.0096 0.042 Uiso 1 1 calc R
C25 C 0.6514(4) 1.1351(2) 1.0027(3) 0.0360(10) Uani 1 1 d .
H25 H 0.6137 1.0985 1.0061 0.043 Uiso 1 1 calc R
C26 C 0.9586(4) 1.1890(2) 0.9962(3) 0.0342(10) Uani 1 1 d .
C27 C 1.0318(4) 1.2372(2) 1.0202(3) 0.0342(10) Uani 1 1 d .
H27 H 1.0011 1.2727 1.0392 0.041 Uiso 1 1 calc R
C28 C 1.1499(4) 1.2344(2) 1.0168(3) 0.0336(10) Uani 1 1 d .
H28 H 1.1958 1.2689 1.0329 0.040 Uiso 1 1 calc R
C29 C 1.1323(4) 1.1403(2) 0.9674(3) 0.0357(10) Uani 1 1 d .
H29 H 1.1647 1.1058 0.9469 0.043 Uiso 1 1 calc R
C30 C 1.0141(4) 1.1395(2) 0.9692(3) 0.0355(10) Uani 1 1 d .
H30 H 0.9703 1.1046 0.9518 0.043 Uiso 1 1 calc R
Co1 Co 0.5000 0.5000 1.0000 0.0324(2) Uani 1 2 d S
Co2 Co 0.39535(5) 1.18313(3) 0.99168(4) 0.03151(17) Uani 1 1 d .
N1 N 0.2774(3) 0.97361(16) 0.7736(2) 0.0332(8) Uani 1 1 d .
H1A H 0.2587 0.9673 0.8311 0.040 Uiso 1 1 d R
N2 N -0.1687(3) 0.80669(16) 0.7248(2) 0.0329(8) Uani 1 1 d .
H2B H -0.1740 0.7862 0.6694 0.039 Uiso 1 1 d R
N3 N 0.3507(3) 0.68742(16) 0.7450(3) 0.0361(9) Uani 1 1 d .
H3A H 0.3900 0.7150 0.7234 0.043 Uiso 1 1 d R
N4 N 0.6870(3) 0.49991(16) 0.9922(3) 0.0359(9) Uani 1 1 d .
N5 N 0.5847(3) 1.18516(16) 0.9963(3) 0.0341(8) Uani 1 1 d .
N6 N 1.2028(3) 1.18614(16) 0.9923(3) 0.0345(8) Uani 1 1 d .
O1 O 0.4208(3) 0.91585(13) 0.7355(2) 0.0378(7) Uani 1 1 d .
O2 O 0.3510(3) 1.03044(13) 0.9522(2) 0.0357(7) Uani 1 1 d .
O3 O 0.3710(3) 1.11752(13) 0.8793(2) 0.0331(7) Uani 1 1 d .
O4 O -0.1163(3) 0.90157(13) 0.7272(2) 0.0396(8) Uani 1 1 d .
O5 O -0.3549(3) 0.75433(14) 0.5990(2) 0.0380(7) Uani 1 1 d .
O6 O -0.4682(3) 0.76298(12) 0.7062(2) 0.0318(7) Uani 1 1 d .
O7 O 0.1885(3) 0.66219(13) 0.8009(2) 0.0357(7) Uani 1 1 d .
O8 O 0.4788(3) 0.64486(13) 0.9241(2) 0.0348(7) Uani 1 1 d .
O9 O 0.4530(3) 0.55028(13) 0.8710(2) 0.0319(7) Uani 1 1 d .
O1W O 0.5317(3) 0.57814(13) 1.08411(19) 0.0321(7) Uani 1 1 d .
H1X H 0.4686 0.5968 1.0570 0.039 Uiso 1 1 d R
H1Y H 0.5147 0.5518 1.1223 0.039 Uiso 1 1 d R
O2W O 0.4236(3) 1.24745(13) 1.1027(2) 0.0335(7) Uani 1 1 d .
H2X H 0.4842 1.2686 1.1000 0.040 Uiso 1 1 d R
H2Y H 0.4351 1.2295 1.1568 0.040 Uiso 1 1 d R
O3W O 0.4137(3) 1.11211(14) 1.0917(2) 0.0403(8) Uani 1 1 d .
H3X H 0.3662 1.0874 1.0573 0.048 Uiso 1 1 d R
H3Y H 0.4577 1.0936 1.1388 0.048 Uiso 1 1 d R
O4W O 0.7308(3) 0.98638(13) 0.7637(2) 0.0338(7) Uani 1 1 d .
H4X H 0.7813 0.9584 0.7647 0.041 Uiso 1 1 d R
H4Y H 0.7290 1.0087 0.7148 0.041 Uiso 1 1 d R
O5W O 0.8106(3) 0.67734(13) 0.7752(2) 0.0381(7) Uani 1 1 d .
H5X H 0.8718 0.6939 0.7623 0.046 Uiso 1 1 d R
H5Y H 0.7474 0.6587 0.7288 0.046 Uiso 1 1 d R
O6W O 0.9835(3) 0.59582(14) 0.7776(2) 0.0402(8) Uani 1 1 d .
H6X H 0.9621 0.5592 0.7746 0.048 Uiso 1 1 d R
H6Y H 1.0154 0.6038 0.7305 0.048 Uiso 1 1 d R
O7W O 0.0497(3) 0.99414(13) 0.8421(2) 0.0373(7) Uani 1 1 d .
H7X H 0.0683 1.0138 0.8946 0.045 Uiso 1 1 d R
H7Y H -0.0138 0.9743 0.8409 0.045 Uiso 1 1 d R
O8W O 0.8455(3) 0.49824(13) 0.4486(2) 0.0360(7) Uani 1 1 d .
H8X H 0.8035 0.5244 0.4693 0.043 Uiso 1 1 d R
H8Y H 0.8093 0.4867 0.3926 0.043 Uiso 1 1 d R

loop_
_atom_site_aniso_label
_atom_site_aniso_U_11
_atom_site_aniso_U_22
_atom_site_aniso_U_33
_atom_site_aniso_U_23
_atom_site_aniso_U_13
_atom_site_aniso_U_12
C1 0.033(2) 0.036(3) 0.027(2) -0.0014(18) 0.0033(17) -0.0050(19)
C2 0.033(2) 0.027(2) 0.039(2) 0.0026(18) 0.0054(19) 0.0010(18)
C3 0.034(2) 0.027(2) 0.027(2) -0.0016(17) 0.0034(17) 0.0012(18)
C4 0.028(2) 0.029(2) 0.042(3) -0.0008(18) 0.0043(19) -0.0043(18)
C5 0.029(2) 0.032(2) 0.034(2) 0.0053(18) 0.0085(18) 0.0015(18)
C6 0.028(2) 0.033(2) 0.038(2) -0.0002(19) 0.0115(18) -0.0005(18)
C7 0.029(2) 0.030(2) 0.036(2) -0.0023(18) 0.0064(18) 0.0010(18)
C8 0.041(3) 0.035(2) 0.034(2) -0.0109(19) 0.0125(19) -0.015(2)
C9 0.036(2) 0.038(2) 0.032(2) 0.0014(19) 0.0064(18) -0.002(2)
C10 0.027(2) 0.028(2) 0.037(2) 0.0061(18) 0.0105(18) 0.0014(18)
C11 0.032(3) 0.047(3) 0.045(3) 0.004(2) 0.007(2) -0.006(2)
C12 0.026(2) 0.031(2) 0.037(2) 0.0028(18) 0.0120(18) 0.0055(17)
C13 0.033(2) 0.031(2) 0.035(2) 0.0058(18) 0.0033(19) -0.0049(18)
C14 0.031(2) 0.033(2) 0.032(2) 0.0010(18) 0.0072(18) 0.0034(19)
C15 0.034(2) 0.028(2) 0.031(2) 0.0041(18) 0.0105(18) 0.0042(18)
C16 0.024(2) 0.049(3) 0.033(2) 0.005(2) 0.0089(18) 0.005(2)
C17 0.031(2) 0.042(3) 0.039(2) 0.017(2) 0.0168(19) 0.0009(19)
C18 0.026(2) 0.043(3) 0.036(2) 0.001(2) 0.0039(18) -0.004(2)
C19 0.029(2) 0.037(2) 0.031(2) 0.0079(18) 0.0154(17) 0.0085(18)
C20 0.032(2) 0.032(2) 0.032(2) 0.0078(18) 0.0103(18) -0.0021(18)
C21 0.030(2) 0.035(2) 0.035(2) -0.0060(19) 0.0042(18) 0.0010(19)
C22 0.030(2) 0.038(3) 0.037(2) -0.0079(19) 0.0054(19) -0.0094(19)
C23 0.034(2) 0.046(3) 0.032(2) -0.002(2) 0.0039(18) 0.000(2)
C24 0.027(2) 0.045(3) 0.031(2) 0.0066(19) 0.0043(17) -0.0022(19)
C25 0.031(2) 0.039(3) 0.040(3) -0.003(2) 0.0141(19) -0.004(2)
C26 0.033(2) 0.036(3) 0.030(2) -0.0037(18) 0.0011(18) -0.0037(19)
C27 0.031(2) 0.039(3) 0.037(2) -0.0177(19) 0.0169(19) -0.0033(19)
C28 0.033(2) 0.037(3) 0.033(2) -0.0041(19) 0.0108(18) -0.0059(19)
C29 0.032(2) 0.043(3) 0.035(2) -0.014(2) 0.0144(19) -0.001(2)
C30 0.033(2) 0.036(2) 0.041(2) -0.012(2) 0.0154(19) -0.0165(19)
Co1 0.0347(5) 0.0340(5) 0.0278(4) 0.0019(3) 0.0052(3) 0.0006(4)
Co2 0.0332(3) 0.0323(3) 0.0277(3) -0.0008(2) 0.0040(2) -0.0012(3)
N1 0.045(2) 0.0295(19) 0.0259(18) -0.0099(15) 0.0108(16) -0.0088(16)
N2 0.0302(19) 0.041(2) 0.0289(18) -0.0097(16) 0.0103(15) -0.0074(16)
N3 0.042(2) 0.033(2) 0.035(2) 0.0085(16) 0.0104(16) 0.0032(17)
N4 0.031(2) 0.037(2) 0.040(2) 0.0035(17) 0.0100(16) 0.0043(17)
N5 0.031(2) 0.037(2) 0.0308(18) -0.0056(16) 0.0000(15) -0.0041(17)
N6 0.0276(19) 0.039(2) 0.039(2) -0.0014(17) 0.0103(16) -0.0013(17)
O1 0.0299(17) 0.0386(18) 0.0472(19) -0.0015(14) 0.0133(14) -0.0061(14)
O2 0.0350(17) 0.0389(18) 0.0364(17) -0.0008(13) 0.0149(13) -0.0152(14)
O3 0.0301(16) 0.0328(17) 0.0373(17) -0.0034(13) 0.0090(13) -0.0026(13)
O4 0.0468(19) 0.0320(17) 0.0442(19) 0.0191(14) 0.0191(15) 0.0107(14)
O5 0.0342(17) 0.0433(18) 0.0391(18) -0.0138(14) 0.0136(14) -0.0127(14)
O6 0.0292(16) 0.0292(16) 0.0395(17) -0.0119(13) 0.0128(13) -0.0167(13)
O7 0.0396(18) 0.0342(16) 0.0349(17) 0.0107(13) 0.0119(13) -0.0016(14)
O8 0.0307(16) 0.0357(16) 0.0351(17) 0.0003(13) 0.0008(13) -0.0005(13)
O9 0.0304(16) 0.0315(17) 0.0317(16) 0.0031(12) 0.0025(12) 0.0050(12)
O1W 0.0323(16) 0.0311(16) 0.0295(15) 0.0038(12) -0.0005(12) 0.0003(13)
O2W 0.0361(17) 0.0386(17) 0.0283(15) -0.0023(12) 0.0122(13) -0.0176(14)
O3W 0.0352(18) 0.0386(18) 0.0446(19) 0.0061(14) 0.0038(14) -0.0087(14)
O4W 0.0318(17) 0.0386(17) 0.0342(16) 0.0100(13) 0.0140(13) 0.0190(13)
O5W 0.0359(17) 0.0422(18) 0.0388(17) 0.0009(14) 0.0136(13) 0.0091(14)
O6W 0.0430(19) 0.0422(19) 0.0357(17) 0.0003(14) 0.0091(14) -0.0149(15)
O7W 0.0373(17) 0.0394(18) 0.0412(18) -0.0168(14) 0.0219(14) -0.0182(14)
O8W 0.0467(19) 0.0371(17) 0.0291(15) 0.0097(12) 0.0186(14) -0.0060(14)

loop_
_atom_type_symbol
_atom_type_description
_atom_type_scat_dispersion_real
_atom_type_scat_dispersion_imag
_atom_type_scat_source
C C 0.0033 0.0016 'International Tables Vol C Tables 4.2.6.8 and 6.1.1.4'
H H 0.0000 0.0000 'International Tables Vol C Tables 4.2.6.8 and 6.1.1.4'
N N 0.0061 0.0033 'International Tables Vol C Tables 4.2.6.8 and 6.1.1.4'
O O 0.0106 0.0060 'International Tables Vol C Tables 4.2.6.8 and 6.1.1.4'
Co Co 0.3494 0.9721 'International Tables Vol C Tables 4.2.6.8 and 6.1.1.4'

loop_
_geom_angle_atom_site_label_1
_geom_angle_atom_site_label_2
_geom_angle_atom_site_label_3
_geom_angle
_geom_angle_site_symmetry_1
_geom_angle_site_symmetry_3
C2 C1 C6 119.8(4) . .
C2 C1 C7 121.6(4) . .
C6 C1 C7 118.6(4) . .
C1 C2 C3 121.0(4) . .
C1 C2 H2 119.5 . .
C3 C2 H2 119.5 . .
C4 C3 C2 119.1(4) . .
C4 C3 C10 125.4(4) . .
C2 C3 C10 115.3(4) . .
C3 C4 C5 120.5(4) . .
C3 C4 H4 119.7 . .
C5 C4 H4 119.7 . .
C4 C5 C6 118.6(4) . .
C4 C5 C13 118.1(4) . .
C6 C5 C13 123.2(4) . .
C1 C6 C5 120.8(4) . .
C1 C6 H6 119.6 . .
C5 C6 H6 119.6 . .
O1 C7 N1 124.9(4) . .
O1 C7 C1 121.4(4) . .
N1 C7 C1 113.6(4) . .
N1 C8 C9 113.4(4) . .
N1 C8 H8A 108.9 . .
C9 C8 H8A 108.9 . .
N1 C8 H8B 108.9 . .
C9 C8 H8B 108.9 . .
H8A C8 H8B 107.7 . .
O2 C9 O3 126.0(4) . .
O2 C9 C8 119.2(4) . .
O3 C9 C8 114.8(4) . .
O4 C10 N2 121.9(4) . .
O4 C10 C3 119.3(4) . .
N2 C10 C3 118.6(4) . .
N2 C11 C12 111.5(4) . .
N2 C11 H11A 109.3 . .
C12 C11 H11A 109.3 . .
N2 C11 H11B 109.3 . .
C12 C11 H11B 109.3 . .
H11A C11 H11B 108.0 . .
O5 C12 O6 126.4(4) . .
O5 C12 C11 116.5(4) . .
O6 C12 C11 117.1(4) . .
O7 C13 N3 121.1(4) . .
O7 C13 C5 120.5(4) . .
N3 C13 C5 118.4(4) . .
N3 C14 C15 115.7(3) . .
N3 C14 H14A 108.3 . .
C15 C14 H14A 108.3 . .
N3 C14 H14B 108.3 . .
C15 C14 H14B 108.3 . .
H14A C14 H14B 107.4 . .
O8 C15 O9 124.8(4) . .
O8 C15 C14 119.4(4) . .
O9 C15 C14 115.8(4) . .
N4 C16 C17 124.6(4) . .
N4 C16 H16 117.7 . .
C17 C16 H16 117.7 . .
C16 C17 C18 121.2(4) . .
C16 C17 H17 119.4 . .
C18 C17 H17 119.4 . .
C17 C18 C19 114.8(4) . .
C17 C18 C18 123.4(5) . 3_767
C19 C18 C18 121.8(5) . 3_767
C20 C19 C18 120.6(4) . .
C20 C19 H19 119.7 . .
C18 C19 H19 119.7 . .
N4 C20 C19 124.2(4) . .
N4 C20 H20 117.9 . .
C19 C20 H20 117.9 . .
N5 C21 C22 123.0(4) . .
N5 C21 H21 118.5 . .
C22 C21 H21 118.5 . .
C21 C22 C23 121.9(4) . .
C21 C22 H22 119.0 . .
C23 C22 H22 119.0 . .
C22 C23 C24 114.9(4) . .
C22 C23 C26 123.4(4) . .
C24 C23 C26 121.7(4) . .
C25 C24 C23 119.9(4) . .
C25 C24 H24 120.0 . .
C23 C24 H24 120.0 . .
N5 C25 C24 124.7(4) . .
N5 C25 H25 117.6 . .
C24 C25 H25 117.6 . .
C27 C26 C30 113.8(4) . .
C27 C26 C23 124.7(4) . .
C30 C26 C23 121.5(4) . .
C26 C27 C28 121.3(4) . .
C26 C27 H27 119.3 . .
C28 C27 H27 119.3 . .
N6 C28 C27 124.2(4) . .
N6 C28 H28 117.9 . .
C27 C28 H28 117.9 . .
N6 C29 C30 124.5(4) . .
N6 C29 H29 117.7 . .
C30 C29 H29 117.7 . .
C29 C30 C26 121.5(4) . .
C29 C30 H30 119.2 . .
C26 C30 H30 119.2 . .
O1W Co1 O1W 180.00(9) . 3_667
O1W Co1 O9 88.21(11) . 3_667
O1W Co1 O9 91.79(11) 3_667 3_667
O1W Co1 O9 91.79(11) . .
O1W Co1 O9 88.21(11) 3_667 .
O9 Co1 O9 180.000(1) 3_667 .
O1W Co1 N4 91.11(13) . 3_667
O1W Co1 N4 88.89(13) 3_667 3_667
O9 Co1 N4 91.31(13) 3_667 3_667
O9 Co1 N4 88.69(13) . 3_667
O1W Co1 N4 88.89(13) . .
O1W Co1 N4 91.11(13) 3_667 .
O9 Co1 N4 88.69(13) 3_667 .
O9 Co1 N4 91.31(13) . .
N4 Co1 N4 180.0 3_667 .
O1W Co1 H1Y 23.6 . .
O1W Co1 H1Y 156.4 3_667 .
O9 Co1 H1Y 67.0 3_667 .
O9 Co1 H1Y 113.0 . .
N4 Co1 H1Y 81.6 3_667 .
N4 Co1 H1Y 98.4 . .
O5 Co2 O2W 85.28(12) 2_556 .
O5 Co2 O3W 171.58(13) 2_556 .
O2W Co2 O3W 91.82(12) . .
O5 Co2 O3 95.05(12) 2_556 .
O2W Co2 O3 178.67(12) . .
O3W Co2 O3 88.03(12) . .
O5 Co2 N5 95.22(14) 2_556 .
O2W Co2 N5 88.58(12) . .
O3W Co2 N5 92.61(13) . .
O3 Co2 N5 90.11(12) . .
O5 Co2 N6 83.67(13) 2_556 1_455
O2W Co2 N6 88.01(13) . 1_455
O3W Co2 N6 88.33(13) . 1_455
O3 Co2 N6 93.31(12) . 1_455
N5 Co2 N6 176.49(14) . 1_455
C7 N1 C8 122.3(4) . .
C7 N1 H1A 106.4 . .
C8 N1 H1A 106.3 . .
C10 N2 C11 121.5(4) . .
C10 N2 H2B 106.3 . .
C11 N2 H2B 106.3 . .
C13 N3 C14 121.8(4) . .
C13 N3 H3A 119.2 . .
C14 N3 H3A 119.0 . .
C20 N4 C16 114.7(4) . .
C20 N4 Co1 121.5(3) . .
C16 N4 Co1 123.5(3) . .
C21 N5 C25 115.5(4) . .
C21 N5 Co2 121.8(3) . .
C25 N5 Co2 122.7(3) . .
C29 N6 C28 114.6(4) . .
C29 N6 Co2 122.5(3) . 1_655
C28 N6 Co2 123.0(3) . 1_655
C9 O3 Co2 131.7(3) . .
C12 O5 Co2 139.8(3) . 2_546
C15 O9 Co1 130.1(3) . .
Co1 O1W H1X 97.2 . .
Co1 O1W H1Y 75.7 . .
H1X O1W H1Y 109.5 . .
Co2 O2W H2X 109.7 . .
Co2 O2W H2Y 108.9 . .
H2X O2W H2Y 109.8 . .
Co2 O3W H3X 98.3 . .
Co2 O3W H3Y 147.9 . .
H3X O3W H3Y 109.5 . .
H4X O4W H4Y 109.5 . .
H5X O5W H5Y 125.3 . .
H6X O6W H6Y 109.5 . .
H7X O7W H7Y 109.5 . .
H8X O8W H8Y 109.5 . .

loop_
_geom_bond_atom_site_label_1
_geom_bond_atom_site_label_2
_geom_bond_distance
_geom_bond_site_symmetry_2
C1 C2 1.365(6) .
C1 C6 1.375(6) .
C1 C7 1.509(6) .
C2 C3 1.397(6) .
C2 H2 0.9300 .
C3 C4 1.385(6) .
C3 C10 1.496(6) .
C4 C5 1.394(6) .
C4 H4 0.9300 .
C5 C6 1.402(6) .
C5 C13 1.493(6) .
C6 H6 0.9300 .
C7 O1 1.225(5) .
C7 N1 1.313(5) .
C8 N1 1.487(5) .
C8 C9 1.518(6) .
C8 H8A 0.9700 .
C8 H8B 0.9700 .
C9 O2 1.241(5) .
C9 O3 1.268(5) .
C10 O4 1.205(5) .
C10 N2 1.307(5) .
C11 N2 1.442(6) .
C11 C12 1.537(6) .
C11 H11A 0.9700 .
C11 H11B 0.9700 .
C12 O5 1.242(5) .
C12 O6 1.244(5) .
C13 O7 1.259(5) .
C13 N3 1.328(6) .
C14 N3 1.445(5) .
C14 C15 1.515(6) .
C14 H14A 0.9700 .
C14 H14B 0.9700 .
C15 O8 1.258(5) .
C15 O9 1.264(5) .
C16 N4 1.338(6) .
C16 C17 1.374(6) .
C16 H16 0.9300 .
C17 C18 1.377(6) .
C17 H17 0.9300 .
C18 C19 1.390(6) .
C18 C18 1.462(9) 3_767
C19 C20 1.389(6) .
C19 H19 0.9300 .
C20 N4 1.333(5) .
C20 H20 0.9300 .
C21 N5 1.341(6) .
C21 C22 1.378(6) .
C21 H21 0.9300 .
C22 C23 1.383(6) .
C22 H22 0.9300 .
C23 C24 1.407(6) .
C23 C26 1.463(6) .
C24 C25 1.368(6) .
C24 H24 0.9300 .
C25 N5 1.346(6) .
C25 H25 0.9300 .
C26 C27 1.361(6) .
C26 C30 1.370(6) .
C27 C28 1.371(6) .
C27 H27 0.9300 .
C28 N6 1.320(6) .
C28 H28 0.9300 .
C29 N6 1.303(5) .
C29 C30 1.366(6) .
C29 H29 0.9300 .
C30 H30 0.9300 .
Co1 O1W 2.097(3) .
Co1 O1W 2.097(3) 3_667
Co1 O9 2.111(3) 3_667
Co1 O9 2.111(3) .
Co1 N4 2.178(4) 3_667
Co1 N4 2.178(4) .
Co1 H1Y 2.0588 .
Co2 O5 2.031(3) 2_556
Co2 O2W 2.101(3) .
Co2 O3W 2.105(3) .
Co2 O3 2.135(3) .
Co2 N5 2.164(4) .
Co2 N6 2.218(4) 1_455
N1 H1A 0.8999 .
N2 H2B 0.9001 .
N3 H3A 0.8598 .
N6 Co2 2.218(4) 1_655
O5 Co2 2.031(3) 2_546
O1W H1X 0.8502 .
O1W H1Y 0.8500 .
O2W H2X 0.8498 .
O2W H2Y 0.8500 .
O3W H3X 0.8494 .
O3W H3Y 0.8499 .
O4W H4X 0.8499 .
O4W H4Y 0.8500 .
O5W H5X 0.8500 .
O5W H5Y 0.9600 .
O6W H6X 0.8501 .
O6W H6Y 0.8500 .
O7W H7X 0.8500 .
O7W H7Y 0.8501 .
O8W H8X 0.8499 .
O8W H8Y 0.8501 .

loop_
_geom_hbond_atom_site_label_D
_geom_hbond_atom_site_label_H
_geom_hbond_atom_site_label_A
_geom_hbond_distance_DH
_geom_hbond_distance_HA
_geom_hbond_distance_DA
_geom_hbond_angle_DHA
_geom_hbond_site_symmetry_A
N1 H1A O2 0.90 2.29 2.791(4) 115 .
N1 H1A O7W 0.90 2.52 3.023(5) 116 .
N2 H2B O5 0.90 2.22 2.727(4) 116 .
N3 H3A O6 0.86 2.01 2.827(5) 158 1_655
O4W H4X O4 0.85 1.88 2.709(4) 163.0 1_655
O1W H1X O8 0.85 2.19 2.669(4) 115 .
O3W H3X O2 0.85 1.94 2.668(4) 144 .
O7W H7Y O4 0.85 2.40 3.029(4) 131 .
O1W H1Y O1 0.85 2.24 2.733(4) 117 4_576
O2W H2X O8 0.85 2.02 2.711(4) 138.0 3_677
O2W H2Y O6 0.85 1.90 2.656(4) 147 3_577
O3W H3Y O1 0.85 2.02 2.820(4) 157.0 3_677
O4W H4Y O9 0.85 2.37 2.891(4) 121 2_656
O7W H7X O8W 0.85 2.25 2.949(4) 139 2_656
O5W H5X N2 0.85 2.59 2.992(5) 110 1_655
O5W H5Y O3 0.96 2.03 2.986(4) 173 2_646
O6W H6X O7W 0.85 2.18 2.806(4) 130 2_646
O8W H8X O2 0.85 2.30 3.002(4) 140 2_646
O7W H7Y O8W 0.85 2.53 3.066(4) 122 4_476
O8W H8Y O4W 0.85 1.95 2.683(4) 144 4_575

loop_
_geom_torsion_atom_site_label_1
_geom_torsion_atom_site_label_2
_geom_torsion_atom_site_label_3
_geom_torsion_atom_site_label_4
_geom_torsion
_geom_torsion_site_symmetry_1
_geom_torsion_site_symmetry_4
C6 C1 C2 C3 5.1(6) . .
C7 C1 C2 C3 -174.0(4) . .
C1 C2 C3 C4 -2.5(6) . .
C1 C2 C3 C10 172.4(4) . .
C2 C3 C4 C5 -1.2(6) . .
C10 C3 C4 C5 -175.5(4) . .
C3 C4 C5 C6 2.0(6) . .
C3 C4 C5 C13 179.6(4) . .
C2 C1 C6 C5 -4.2(6) . .
C7 C1 C6 C5 175.0(4) . .
C4 C5 C6 C1 0.6(6) . .
C13 C5 C6 C1 -176.8(4) . .
C2 C1 C7 O1 -159.5(4) . .
C6 C1 C7 O1 21.4(6) . .
C2 C1 C7 N1 22.1(6) . .
C6 C1 C7 N1 -157.0(4) . .
N1 C8 C9 O2 27.9(6) . .
N1 C8 C9 O3 -153.7(4) . .
C4 C3 C10 O4 169.0(4) . .
C2 C3 C10 O4 -5.5(6) . .
C4 C3 C10 N2 -6.6(6) . .
C2 C3 C10 N2 178.9(4) . .
N2 C11 C12 O5 -34.7(5) . .
N2 C11 C12 O6 148.3(4) . .
C4 C5 C13 O7 -22.3(6) . .
C6 C5 C13 O7 155.1(4) . .
C4 C5 C13 N3 157.9(4) . .
C6 C5 C13 N3 -24.7(6) . .
N3 C14 C15 O8 -22.0(6) . .
N3 C14 C15 O9 158.1(4) . .
N4 C16 C17 C18 -0.1(7) . .
C16 C17 C18 C19 0.0(7) . .
C16 C17 C18 C18 -179.2(5) . 3_767
C17 C18 C19 C20 0.0(6) . .
C18 C18 C19 C20 179.3(5) 3_767 .
C18 C19 C20 N4 0.0(7) . .
N5 C21 C22 C23 0.3(7) . .
C21 C22 C23 C24 -1.5(6) . .
C21 C22 C23 C26 177.9(4) . .
C22 C23 C24 C25 1.7(6) . .
C26 C23 C24 C25 -177.7(4) . .
C23 C24 C25 N5 -0.7(7) . .
C22 C23 C26 C27 22.1(7) . .
C24 C23 C26 C27 -158.6(4) . .
C22 C23 C26 C30 -158.0(4) . .
C24 C23 C26 C30 21.3(7) . .
C30 C26 C27 C28 -0.2(7) . .
C23 C26 C27 C28 179.8(4) . .
C26 C27 C28 N6 -1.0(7) . .
N6 C29 C30 C26 1.6(8) . .
C27 C26 C30 C29 0.0(7) . .
C23 C26 C30 C29 180.0(4) . .
O1 C7 N1 C8 2.7(7) . .
C1 C7 N1 C8 -179.0(3) . .
C9 C8 N1 C7 -126.6(4) . .
O4 C10 N2 C11 -2.2(6) . .
C3 C10 N2 C11 173.3(4) . .
C12 C11 N2 C10 147.1(4) . .
O7 C13 N3 C14 1.6(6) . .
C5 C13 N3 C14 -178.6(4) . .
C15 C14 N3 C13 -72.7(5) . .
C19 C20 N4 C16 0.0(6) . .
C19 C20 N4 Co1 -174.9(3) . .
C17 C16 N4 C20 0.1(6) . .
C17 C16 N4 Co1 174.8(3) . .
O1W Co1 N4 C20 132.6(3) . .
O1W Co1 N4 C20 -47.4(3) 3_667 .
O9 Co1 N4 C20 44.4(3) 3_667 .
O9 Co1 N4 C20 -135.6(3) . .
O1W Co1 N4 C16 -41.7(3) . .
O1W Co1 N4 C16 138.3(3) 3_667 .
O9 Co1 N4 C16 -130.0(4) 3_667 .
O9 Co1 N4 C16 50.0(4) . .
C22 C21 N5 C25 0.7(6) . .
C22 C21 N5 Co2 -178.8(3) . .
C24 C25 N5 C21 -0.5(6) . .
C24 C25 N5 Co2 179.0(3) . .
O5 Co2 N5 C21 34.3(3) 2_556 .
O2W Co2 N5 C21 -50.8(3) . .
O3W Co2 N5 C21 -142.6(3) . .
O3 Co2 N5 C21 129.4(3) . .
O5 Co2 N5 C25 -145.2(3) 2_556 .
O2W Co2 N5 C25 129.7(3) . .
O3W Co2 N5 C25 38.0(3) . .
O3 Co2 N5 C25 -50.1(3) . .
C30 C29 N6 C28 -2.6(7) . .
C30 C29 N6 Co2 178.0(4) . 1_655
C27 C28 N6 C29 2.4(6) . .
C27 C28 N6 Co2 -178.3(3) . 1_655
O2 C9 O3 Co2 0.7(7) . .
C8 C9 O3 Co2 -177.6(3) . .
O5 Co2 O3 C9 -162.6(4) 2_556 .
O3W Co2 O3 C9 9.6(4) . .
N5 Co2 O3 C9 102.2(4) . .
N6 Co2 O3 C9 -78.6(4) 1_455 .
O6 C12 O5 Co2 -23.7(8) . 2_546
C11 C12 O5 Co2 159.7(3) . 2_546
O8 C15 O9 Co1 5.8(7) . .
C14 C15 O9 Co1 -174.3(3) . .
O1W Co1 O9 C15 -1.1(4) . .
O1W Co1 O9 C15 178.9(4) 3_667 .
N4 Co1 O9 C15 90.0(4) 3_667 .
N4 Co1 O9 C15 -90.0(4) . .
